data_7039416
loop_
_publ_author_name
'Fontanet, M\`onica'
'Rodr\'iguez, Montserrat'
'Fontrodona, Xavier'
'Romero, Isabel'
'Teixidor, Francesc'
'Vi\~nas, Clara'
'Aliaga-Alcalde, N\'uria'

_publ_section_title
;
 Carving a 1D Co(II)-carboranylcarboxylate system by using organic
 solvents to create stable trinuclear molecular analogues: complete
 structural and magnetic studies.
;
_journal_issue 27
_journal_name_full 'Dalton transactions (Cambridge, England : 2003)'
_journal_page_first 10916
_journal_page_last 10927
_journal_paper_doi 10.1039/c6dt01744d
_journal_volume 45
_journal_year 2016
_chemical_formula_moiety 'C32 H86 B40 Co2 O13'
_chemical_formula_sum 'C32 H86 B40 Co2 O13'
_chemical_formula_weight 1229.26
_chemical_name_systematic
;
 ?
;
_space_group_crystal_system orthorhombic
_space_group_IT_number 56
_space_group_name_Hall '-P 2ab 2ac'
_space_group_name_H-M_alt 'P c c n'
_symmetry_space_group_name_Hall '-P 2ab 2ac'
_symmetry_space_group_name_H-M 'P c c n'
_atom_sites_solution_hydrogens mixed
_audit_creation_method SHELXL-2013
_audit_update_record
;
2016-04-01 deposited with the CCDC.
2016-06-02 downloaded from the CCDC.
;
_cell_angle_alpha 90
_cell_angle_beta 90
_cell_angle_gamma 90
_cell_formula_units_Z 4
_cell_length_a 12.392(5)
_cell_length_b 22.830(10)
_cell_length_c 23.802(10)
_cell_measurement_reflns_used 8405
_cell_measurement_temperature 293(2)
_cell_measurement_theta_max 28.38
_cell_measurement_theta_min 1.93
_cell_volume 6734(5)
_computing_cell_refinement 'BRUKER SMART'
_computing_data_collection 'BRUKER SMART'
_computing_data_reduction 'BRUKER SAINT+'
_computing_molecular_graphics SHELXTL
_computing_publication_material SHELXTL
_computing_structure_refinement 'SHELXL-2013 (Sheldrick, 2013)'
_computing_structure_solution SHELXTL
_diffrn_ambient_temperature 293(2)
_diffrn_measured_fraction_theta_full 0.999
_diffrn_measured_fraction_theta_max 0.995
_diffrn_measurement_device_type ccd
_diffrn_measurement_method 'phi and omega scans'
_diffrn_radiation_monochromator graphite
_diffrn_radiation_source 'fine-focus sealed tube'
_diffrn_radiation_type MoK\a
_diffrn_radiation_wavelength 0.71073
_diffrn_reflns_av_R_equivalents 0.0485
_diffrn_reflns_av_unetI/netI 0.0272
_diffrn_reflns_Laue_measured_fraction_full 0.999
_diffrn_reflns_Laue_measured_fraction_max 0.995
_diffrn_reflns_limit_h_max 16
_diffrn_reflns_limit_h_min -16
_diffrn_reflns_limit_k_max 30
_diffrn_reflns_limit_k_min -30
_diffrn_reflns_limit_l_max 31
_diffrn_reflns_limit_l_min -31
_diffrn_reflns_number 101699
_diffrn_reflns_point_group_measured_fraction_full 0.999
_diffrn_reflns_point_group_measured_fraction_max 0.995
_diffrn_reflns_theta_full 25.242
_diffrn_reflns_theta_max 28.383
_diffrn_reflns_theta_min 1.930
_exptl_absorpt_coefficient_mu 0.542
_exptl_absorpt_correction_T_max 1.0
_exptl_absorpt_correction_T_min 0.983725
_exptl_absorpt_correction_type empirical
_exptl_absorpt_process_details 'SADABS v2.1 BRUKER 2001'
_exptl_crystal_colour pink
_exptl_crystal_density_diffrn 1.212
_exptl_crystal_description block
_exptl_crystal_F_000 2544
_exptl_crystal_recrystallization_method 'Re-crystallisation from solvent'
_exptl_crystal_size_max 0.5
_exptl_crystal_size_mid 0.4
_exptl_crystal_size_min 0.2
_refine_diff_density_max 0.534
_refine_diff_density_min -0.306
_refine_diff_density_rms 0.064
_refine_ls_extinction_method none
_refine_ls_goodness_of_fit_ref 1.034
_refine_ls_hydrogen_treatment mixed
_refine_ls_matrix_type full
_refine_ls_number_parameters 399
_refine_ls_number_reflns 8405
_refine_ls_number_restraints 0
_refine_ls_restrained_S_all 1.034
_refine_ls_R_factor_all 0.0983
_refine_ls_R_factor_gt 0.0636
_refine_ls_shift/su_max 0.001
_refine_ls_shift/su_mean 0.000
_refine_ls_structure_factor_coef Fsqd
_refine_ls_weighting_details 'w=1/[\s^2^(Fo^2^)+(0.1234P)^2^+2.8518P] where P=(Fo^2^+2Fc^2^)/3'
_refine_ls_weighting_scheme calc
_refine_ls_wR_factor_gt 0.1888
_refine_ls_wR_factor_ref 0.2183
_reflns_Friedel_coverage 0.000
_reflns_number_gt 5340
_reflns_number_total 8405
_reflns_threshold_expression 'I > 2\s(I)'
_cod_data_source_file c6dt01744d2.cif
_cod_data_source_block mfcco2
_cod_depositor_comments 'Adding full bibliography for 7039416--7039417.cif.'
_cod_database_code 7039416
_shelx_space_group_comment
;
The symmetry employed for this shelxl refinement is uniquely defined
by the following loop, which should always be used as a source of
symmetry information in preference to the above space-group names.
They are only intended as comments.
;
_shelxl_version_number 2013-3
_solvent_exptl_crystal_recrystallization_method 'THF, pentane, Diethylether'

loop_
_space_group_symop_operation_xyz
'x, y, z'
'-x+1/2, -y+1/2, z'
'-x, y+1/2, -z+1/2'
'x+1/2, -y, -z+1/2'
'-x, -y, -z'
'x-1/2, y-1/2, -z'
'x, -y-1/2, z-1/2'
'-x-1/2, y, z-1/2'

loop_
_atom_site_label
_atom_site_type_symbol
_atom_site_fract_x
_atom_site_fract_y
_atom_site_fract_z
_atom_site_U_iso_or_equiv
_atom_site_adp_type
_atom_site_occupancy
_atom_site_site_symmetry_order
_atom_site_calc_flag
_atom_site_refinement_flags_posn
_atom_site_refinement_flags_adp
_atom_site_refinement_flags_occupancy
Co1 Co 0.88563(3) 0.22381(2) 0.11681(2) 0.04855(16) Uani 1 1 d . . .
O1 O 0.98236(17) 0.27231(9) 0.05988(9) 0.0583(5) Uani 1 1 d . . .
C1 C 0.9505(3) 0.30977(16) 0.02643(16) 0.0709(9) Uani 1 1 d . . .
B1 B 1.1411(6) 0.3067(3) -0.0313(4) 0.155(4) Uani 1 1 d . . .
H1 H 1.1534 0.2597 -0.0233 0.186 Uiso 1 1 calc R U .
C2 C 1.0363(3) 0.34291(14) -0.00696(14) 0.0658(8) Uani 1 1 d . . .
O2 O 0.8574(2) 0.32429(19) 0.01719(18) 0.1487(19) Uani 1 1 d . . .
B2 B 1.1585(6) 0.3554(4) 0.0204(4) 0.159(4) Uani 1 1 d . . .
H2 H 1.1804 0.3421 0.0634 0.191 Uiso 1 1 calc R U .
O3 O 0.87497(17) 0.29484(11) 0.16845(11) 0.0665(6) Uani 1 1 d . . .
C3 C 1.0377(5) 0.3367(3) -0.0755(2) 0.123(2) Uani 1 1 d . . .
B3 B 1.0780(7) 0.4094(3) 0.0120(3) 0.133(3) Uani 1 1 d . . .
H3 H 1.0473 0.4323 0.0494 0.159 Uiso 1 1 calc R U .
O4 O 0.79531(17) 0.17441(10) 0.17400(9) 0.0621(5) Uani 1 1 d . . .
B4 B 0.9977(5) 0.4008(3) -0.0463(3) 0.114(2) Uani 1 1 d . . .
H4 H 0.9145 0.4175 -0.0477 0.137 Uiso 1 1 calc R U .
C4 C 0.9531(12) 0.2986(6) -0.1023(3) 0.295(9) Uani 1 1 d . . .
H4A H 0.8830 0.3099 -0.0888 0.442 Uiso 1 1 calc R U .
H4B H 0.9664 0.2584 -0.0928 0.442 Uiso 1 1 calc R U .
H4C H 0.9558 0.3032 -0.1424 0.442 Uiso 1 1 calc R U .
O5 O 0.89714(19) 0.14931(9) 0.06599(10) 0.0659(6) Uani 1 1 d . . .
C5 C 0.8010(3) 0.32542(13) 0.18717(12) 0.0537(7) Uani 1 1 d . . .
B5 B 1.2455(6) 0.3542(5) -0.0381(6) 0.188(5) Uani 1 1 d . . .
H5 H 1.3297 0.3391 -0.0357 0.225 Uiso 1 1 calc R U .
O6 O 1.02572(17) 0.19657(11) 0.15748(9) 0.0671(6) Uani 1 1 d . . .
C6 C 0.8340(3) 0.36835(15) 0.23377(14) 0.0648(8) Uani 1 1 d . . .
B6 B 1.2112(8) 0.4156(5) -0.0103(4) 0.167(4) Uani 1 1 d . . .
H6 H 1.2725 0.4420 0.0115 0.201 Uiso 1 1 calc R U .
B7 B 1.1088(6) 0.4461(3) -0.0509(4) 0.146(4) Uani 1 1 d . . .
H7 H 1.0998 0.4937 -0.0556 0.175 Uiso 1 1 calc R U .
C7 C 0.9375(4) 0.4129(2) 0.22396(18) 0.0974(14) Uani 1 1 d . . .
B8 B 1.0790(8) 0.4003(4) -0.1056(3) 0.138(3) Uani 1 1 d . . .
H8 H 1.0496 0.4152 -0.1468 0.166 Uiso 1 1 calc R U .
C8 C 0.9899(7) 0.4116(4) 0.1669(3) 0.203(4) Uani 1 1 d . . .
H8A H 1.0183 0.3732 0.1598 0.304 Uiso 1 1 calc R U .
H8B H 1.0475 0.4397 0.1657 0.304 Uiso 1 1 calc R U .
H8C H 0.9373 0.4211 0.1387 0.304 Uiso 1 1 calc R U .
C9 C 0.8737(6) 0.09067(19) 0.0844(2) 0.133(2) Uani 1 1 d . . .
H9A H 0.9086 0.0830 0.1202 0.159 Uiso 1 1 calc R U .
H9B H 0.7966 0.0856 0.0890 0.159 Uiso 1 1 calc R U .
B9 B 1.1748(10) 0.3388(3) -0.0948(5) 0.171(5) Uani 1 1 d . . .
H9 H 1.2095 0.3125 -0.1290 0.205 Uiso 1 1 calc R U .
O10 O 0.7500 0.2500 0.07162(12) 0.0550(7) Uani 1 2 d S T P
H10C H 0.719(4) 0.2202(16) 0.0512(18) 0.098(14) Uiso 1 1 d . . .
C10 C 0.9135(8) 0.0517(2) 0.0427(3) 0.161(3) Uani 1 1 d . . .
H10A H 0.9844 0.0373 0.0531 0.193 Uiso 1 1 calc R U .
H10B H 0.8653 0.0185 0.0384 0.193 Uiso 1 1 calc R U .
B10 B 1.2125(6) 0.4114(3) -0.0821(4) 0.133(3) Uani 1 1 d . . .
H10 H 1.2701 0.4351 -0.1090 0.160 Uiso 1 1 calc R U .
B11 B 0.9558(5) 0.3572(3) 0.2659(3) 0.1070(19) Uani 1 1 d . . .
H11 H 1.0089 0.3202 0.2554 0.128 Uiso 1 1 calc R U .
C11 C 0.9188(8) 0.0833(2) -0.0063(2) 0.170(4) Uani 1 1 d . . .
H11A H 0.8583 0.0732 -0.0302 0.204 Uiso 1 1 calc R U .
H11B H 0.9849 0.0737 -0.0262 0.204 Uiso 1 1 calc R U .
C12 C 0.9164(4) 0.14629(18) 0.00649(16) 0.0912(13) Uani 1 1 d . . .
H12A H 0.9846 0.1646 -0.0031 0.109 Uiso 1 1 calc R U .
H12B H 0.8591 0.1656 -0.0141 0.109 Uiso 1 1 calc R U .
B12 B 0.8433(7) 0.3452(3) 0.3008(2) 0.123(2) Uani 1 1 d . . .
H12 H 0.8218 0.3006 0.3144 0.148 Uiso 1 1 calc R U .
C13 C 1.1253(3) 0.1878(3) 0.1305(2) 0.121(2) Uani 1 1 d . . .
H13A H 1.1559 0.2249 0.1187 0.145 Uiso 1 1 calc R U .
H13B H 1.1165 0.1630 0.0978 0.145 Uiso 1 1 calc R U .
B13 B 0.7440(5) 0.3991(4) 0.2759(4) 0.174(5) Uani 1 1 d . . .
H13 H 0.6565 0.3912 0.2741 0.209 Uiso 1 1 calc R U .
B14 B 0.8139(8) 0.4399(2) 0.2237(3) 0.139(3) Uani 1 1 d . . .
H14 H 0.7752 0.4583 0.1860 0.167 Uiso 1 1 calc R U .
C14 C 1.1954(5) 0.1592(4) 0.1724(3) 0.174(4) Uani 1 1 d . . .
H14A H 1.2053 0.1183 0.1629 0.208 Uiso 1 1 calc R U .
H14C H 1.2656 0.1780 0.1730 0.208 Uiso 1 1 calc R U .
B15 B 0.9466(7) 0.3854(3) 0.3326(3) 0.123(2) Uani 1 1 d . . .
H15 H 0.9952 0.3684 0.3676 0.148 Uiso 1 1 calc R U .
C15 C 1.1471(6) 0.1642(4) 0.2238(3) 0.180(4) Uani 1 1 d . . .
H15A H 1.1828 0.1941 0.2458 0.216 Uiso 1 1 calc R U .
H15B H 1.1520 0.1273 0.2439 0.216 Uiso 1 1 calc R U .
C16 C 1.0350(4) 0.1797(3) 0.21502(19) 0.1195(19) Uani 1 1 d . . .
H16A H 0.9885 0.1465 0.2229 0.143 Uiso 1 1 calc R U .
H16B H 1.0145 0.2119 0.2394 0.143 Uiso 1 1 calc R U .
B16 B 0.8165(7) 0.4078(5) 0.3410(3) 0.167(4) Uani 1 1 d . . .
H16 H 0.7767 0.4036 0.3821 0.201 Uiso 1 1 calc R U .
B17 B 0.7932(8) 0.4680(5) 0.2922(5) 0.205(6) Uani 1 1 d . . .
H17 H 0.7375 0.5046 0.2999 0.246 Uiso 1 1 calc R U .
B18 B 0.9202(8) 0.4753(3) 0.2583(3) 0.140(3) Uani 1 1 d . . .
H18 H 0.9521 0.5176 0.2437 0.168 Uiso 1 1 calc R U .
B19 B 1.0039(6) 0.4262(3) 0.2833(3) 0.131(2) Uani 1 1 d . . .
H19 H 1.0907 0.4362 0.2854 0.157 Uiso 1 1 calc R U .
B20 B 0.9106(6) 0.4596(3) 0.3292(3) 0.126(2) Uani 1 1 d . . .
H20 H 0.9294 0.4918 0.3622 0.151 Uiso 1 1 calc R U .

loop_
_atom_site_aniso_label
_atom_site_aniso_U_11
_atom_site_aniso_U_22
_atom_site_aniso_U_33
_atom_site_aniso_U_23
_atom_site_aniso_U_13
_atom_site_aniso_U_12
Co1 0.0485(2) 0.0476(2) 0.0496(2) 0.00289(15) 0.00166(15) 0.00541(15)
O1 0.0562(11) 0.0563(12) 0.0623(12) 0.0170(9) 0.0021(10) 0.0062(9)
C1 0.0552(18) 0.079(2) 0.078(2) 0.0286(18) 0.0077(16) 0.0120(16)
B1 0.107(4) 0.095(4) 0.262(10) 0.084(6) 0.108(6) 0.051(4)
C2 0.0626(18) 0.0619(18) 0.073(2) 0.0222(15) 0.0108(16) 0.0173(14)
O2 0.0571(15) 0.197(4) 0.191(4) 0.143(3) 0.019(2) 0.026(2)
B2 0.107(5) 0.187(8) 0.184(8) 0.103(7) -0.041(5) -0.061(6)
O3 0.0583(13) 0.0672(13) 0.0741(15) -0.0171(12) -0.0064(11) 0.0041(10)
C3 0.154(5) 0.141(5) 0.075(3) 0.006(3) 0.027(3) -0.045(4)
B3 0.184(7) 0.106(5) 0.107(5) 0.008(4) 0.042(5) -0.050(5)
O4 0.0590(12) 0.0650(13) 0.0623(13) 0.0156(10) 0.0080(10) 0.0052(10)
B4 0.090(3) 0.097(4) 0.154(5) 0.073(4) 0.032(3) 0.037(3)
C4 0.389(18) 0.388(18) 0.107(6) 0.007(8) -0.014(8) -0.260(16)
O5 0.0883(16) 0.0491(11) 0.0603(13) -0.0034(10) 0.0118(11) 0.0052(10)
C5 0.0602(17) 0.0495(15) 0.0515(15) -0.0024(12) -0.0015(13) 0.0001(13)
B5 0.079(4) 0.169(8) 0.315(15) 0.116(10) 0.056(7) 0.002(5)
O6 0.0539(11) 0.0855(15) 0.0620(13) 0.0166(11) 0.0012(10) 0.0136(11)
C6 0.0662(19) 0.068(2) 0.0605(18) -0.0113(15) -0.0055(15) -0.0037(16)
B6 0.139(7) 0.192(9) 0.171(8) 0.086(7) -0.019(6) -0.080(7)
B7 0.161(7) 0.072(3) 0.205(8) 0.050(4) 0.104(6) 0.023(4)
C7 0.121(4) 0.097(3) 0.074(2) -0.015(2) -0.005(2) -0.044(3)
B8 0.178(8) 0.138(6) 0.099(4) 0.054(4) 0.030(5) -0.011(6)
C8 0.247(9) 0.237(9) 0.124(5) -0.043(5) 0.066(6) -0.161(8)
C9 0.222(7) 0.056(2) 0.120(4) -0.003(2) 0.079(4) -0.007(3)
B9 0.209(10) 0.111(5) 0.194(8) -0.011(6) 0.151(8) -0.013(6)
O10 0.0498(15) 0.0642(18) 0.0511(16) 0.000 0.000 0.0027(14)
C10 0.300(10) 0.068(3) 0.114(4) -0.017(3) 0.034(5) -0.006(4)
B10 0.128(5) 0.096(4) 0.176(7) 0.050(4) 0.068(5) 0.008(4)
B11 0.102(4) 0.118(4) 0.101(4) -0.029(3) -0.042(3) 0.006(3)
C11 0.340(11) 0.087(4) 0.082(3) -0.024(3) -0.025(5) 0.069(5)
C12 0.139(4) 0.077(2) 0.058(2) 0.0026(18) 0.015(2) 0.027(2)
B12 0.178(7) 0.126(5) 0.066(3) -0.002(3) -0.017(4) -0.063(5)
C13 0.064(3) 0.204(6) 0.095(3) 0.043(4) 0.013(2) 0.036(3)
B13 0.074(3) 0.261(10) 0.186(8) -0.170(8) 0.023(4) -0.024(5)
B14 0.208(8) 0.066(3) 0.144(6) -0.038(3) -0.093(6) 0.033(4)
C14 0.095(4) 0.288(10) 0.137(5) 0.084(6) 0.020(4) 0.085(5)
B15 0.163(6) 0.125(5) 0.081(3) -0.013(3) -0.041(4) -0.025(5)
C15 0.120(5) 0.301(11) 0.117(5) 0.091(6) -0.010(4) 0.045(6)
C16 0.087(3) 0.200(6) 0.072(3) 0.043(3) -0.003(2) 0.020(3)
B16 0.149(6) 0.257(11) 0.096(4) -0.100(6) 0.033(5) -0.083(7)
B17 0.176(8) 0.206(9) 0.232(10) -0.176(8) -0.112(8) 0.099(7)
B18 0.215(8) 0.077(4) 0.128(5) -0.024(4) -0.057(6) -0.027(5)
B19 0.136(5) 0.131(5) 0.125(5) -0.035(4) -0.041(4) -0.040(4)
B20 0.170(6) 0.117(5) 0.092(4) -0.047(4) -0.009(4) -0.030(4)

loop_
_atom_type_symbol
_atom_type_description
_atom_type_scat_dispersion_real
_atom_type_scat_dispersion_imag
_atom_type_scat_source
C C 0.0033 0.0016 'International Tables Vol C Tables 4.2.6.8 and 6.1.1.4'
H H 0.0000 0.0000 'International Tables Vol C Tables 4.2.6.8 and 6.1.1.4'
B B 0.0013 0.0007 'International Tables Vol C Tables 4.2.6.8 and 6.1.1.4'
O O 0.0106 0.0060 'International Tables Vol C Tables 4.2.6.8 and 6.1.1.4'
Co Co 0.3494 0.9721 'International Tables Vol C Tables 4.2.6.8 and 6.1.1.4'

loop_
_geom_angle_atom_site_label_1
_geom_angle_atom_site_label_2
_geom_angle_atom_site_label_3
_geom_angle
_geom_angle_site_symmetry_1
_geom_angle_site_symmetry_3
O3 Co1 O6 90.64(10) . .
O3 Co1 O10 91.76(8) . .
O6 Co1 O10 176.61(9) . .
O3 Co1 O5 178.25(10) . .
O6 Co1 O5 88.23(10) . .
O10 Co1 O5 89.42(8) . .
O3 Co1 O4 90.10(10) . .
O6 Co1 O4 89.01(9) . .
O10 Co1 O4 93.39(8) . .
O5 Co1 O4 88.54(9) . .
O3 Co1 O1 90.37(10) . .
O6 Co1 O1 88.95(9) . .
O10 Co1 O1 88.63(8) . .
O5 Co1 O1 90.95(9) . .
O4 Co1 O1 177.91(8) . .
C1 O1 Co1 126.4(2) . .
O2 C1 O1 127.4(3) . .
O2 C1 C2 115.4(3) . .
O1 C1 C2 117.1(3) . .
C2 B1 B2 60.5(4) . .
C2 B1 B5 108.3(6) . .
B2 B1 B5 63.1(7) . .
C2 B1 B9 106.6(5) . .
B2 B1 B9 109.3(5) . .
B5 B1 B9 57.4(5) . .
C2 B1 C3 56.6(3) . .
B2 B1 C3 105.6(4) . .
B5 B1 C3 104.2(5) . .
B9 B1 C3 59.9(6) . .
C1 C2 C3 118.9(3) . .
C1 C2 B1 118.9(3) . .
C3 C2 B1 66.2(5) . .
C1 C2 B3 121.7(4) . .
C3 C2 B3 110.2(4) . .
B1 C2 B3 108.0(5) . .
C1 C2 B2 120.8(4) . .
C3 C2 B2 113.1(5) . .
B1 C2 B2 60.6(5) . .
B3 C2 B2 57.2(5) . .
C1 C2 B4 118.6(3) . .
C3 C2 B4 61.2(4) . .
B1 C2 B4 114.9(4) . .
B3 C2 B4 61.7(4) . .
B2 C2 B4 109.8(4) . .
B3 B2 C2 61.2(4) . .
B3 B2 B1 109.9(6) . .
C2 B2 B1 58.9(4) . .
B3 B2 B6 63.9(6) . .
C2 B2 B6 108.7(5) . .
B1 B2 B6 105.7(7) . .
B3 B2 B5 107.1(5) . .
C2 B2 B5 104.0(7) . .
B1 B2 B5 59.1(7) . .
B6 B2 B5 55.5(5) . .
C5 O3 Co1 135.6(2) . .
C4 C3 C2 117.7(5) . .
C4 C3 B4 118.0(9) . .
C2 C3 B4 60.9(3) . .
C4 C3 B8 121.7(7) . .
C2 C3 B8 110.5(5) . .
B4 C3 B8 61.5(4) . .
C4 C3 B9 125.3(8) . .
C2 C3 B9 105.6(6) . .
B4 C3 B9 111.5(5) . .
B8 C3 B9 64.9(5) . .
C4 C3 B1 121.7(8) . .
C2 C3 B1 57.1(3) . .
B4 C3 B1 107.5(5) . .
B8 C3 B1 111.0(5) . .
B9 C3 B1 58.3(5) . .
B2 B3 C2 61.6(4) . .
B2 B3 B4 112.0(6) . .
C2 B3 B4 59.8(3) . .
B2 B3 B6 60.6(5) . .
C2 B3 B6 106.6(6) . .
B4 B3 B6 108.2(5) . .
B2 B3 B7 109.8(6) . .
C2 B3 B7 105.7(5) . .
B4 B3 B7 59.5(4) . .
B6 B3 B7 59.7(4) . .
C5 O4 Co1 132.9(2) 2_655 .
C2 B4 C3 57.9(3) . .
C2 B4 B3 58.5(3) . .
C3 B4 B3 105.1(4) . .
C2 B4 B7 106.1(4) . .
C3 B4 B7 105.0(4) . .
B3 B4 B7 61.3(5) . .
C2 B4 B8 106.4(4) . .
C3 B4 B8 59.4(4) . .
B3 B4 B8 108.8(5) . .
B7 B4 B8 59.3(4) . .
C12 O5 C9 106.8(3) . .
C12 O5 Co1 128.3(2) . .
C9 O5 Co1 124.5(2) . .
O4 C5 O3 128.9(3) 2_655 .
O4 C5 C6 116.0(3) 2_655 .
O3 C5 C6 115.1(3) . .
B6 B5 B9 112.5(7) . .
B6 B5 B1 108.5(6) . .
B9 B5 B1 62.4(6) . .
B6 B5 B10 61.8(5) . .
B9 B5 B10 62.4(6) . .
B1 B5 B10 111.2(7) . .
B6 B5 B2 59.9(6) . .
B9 B5 B2 109.1(5) . .
B1 B5 B2 57.9(4) . .
B10 B5 B2 108.9(7) . .
C13 O6 C16 109.2(3) . .
C13 O6 Co1 124.2(2) . .
C16 O6 Co1 126.4(2) . .
C5 C6 C7 119.8(3) . .
C5 C6 B13 121.9(3) . .
C7 C6 B13 110.4(4) . .
C5 C6 B14 118.7(3) . .
C7 C6 B14 59.6(4) . .
B13 C6 B14 64.6(5) . .
C5 C6 B12 120.1(3) . .
C7 C6 B12 105.9(3) . .
B13 C6 B12 66.8(5) . .
B14 C6 B12 117.0(4) . .
C5 C6 B11 117.6(3) . .
C7 C6 B11 58.0(3) . .
B13 C6 B11 112.8(4) . .
B14 C6 B11 110.0(4) . .
B12 C6 B11 58.0(4) . .
B5 B6 B2 64.6(6) . .
B5 B6 B10 62.5(6) . .
B2 B6 B10 113.0(8) . .
B5 B6 B7 108.3(8) . .
B2 B6 B7 106.5(5) . .
B10 B6 B7 58.4(4) . .
B5 B6 B3 107.8(6) . .
B2 B6 B3 55.6(5) . .
B10 B6 B3 108.0(6) . .
B7 B6 B3 60.6(5) . .
B10 B7 B8 62.6(5) . .
B10 B7 B4 110.8(5) . .
B8 B7 B4 60.6(5) . .
B10 B7 B6 60.0(5) . .
B8 B7 B6 109.6(6) . .
B4 B7 B6 107.9(4) . .
B10 B7 B3 108.6(5) . .
B8 B7 B3 108.1(5) . .
B4 B7 B3 59.2(4) . .
B6 B7 B3 59.7(5) . .
C8 C7 B11 118.5(6) . .
C8 C7 B14 113.8(6) . .
B11 C7 B14 115.0(5) . .
C8 C7 C6 116.8(4) . .
B11 C7 C6 62.8(3) . .
B14 C7 C6 60.7(3) . .
C8 C7 B18 121.2(5) . .
B11 C7 B18 112.7(4) . .
B14 C7 B18 63.9(4) . .
C6 C7 B18 111.0(5) . .
C8 C7 B19 123.8(5) . .
B11 C7 B19 63.5(4) . .
B14 C7 B19 113.2(5) . .
C6 C7 B19 112.2(4) . .
B18 C7 B19 59.2(4) . .
C3 B8 B7 105.4(4) . .
C3 B8 B4 59.1(3) . .
B7 B8 B4 60.1(4) . .
C3 B8 B10 105.7(5) . .
B7 B8 B10 57.9(4) . .
B4 B8 B10 106.7(6) . .
C3 B8 B9 59.2(4) . .
B7 B8 B9 102.6(7) . .
B4 B8 B9 105.3(4) . .
B10 B8 B9 57.6(5) . .
C10 C9 O5 107.5(4) . .
B5 B9 B1 60.2(6) . .
B5 B9 B10 61.0(6) . .
B1 B9 B10 108.4(7) . .
B5 B9 C3 107.7(5) . .
B1 B9 C3 61.8(4) . .
B10 B9 C3 103.8(5) . .
B5 B9 B8 107.0(6) . .
B1 B9 B8 106.7(4) . .
B10 B9 B8 58.5(5) . .
C3 B9 B8 55.9(5) . .
Co1 O10 Co1 117.82(14) . 2_655
C11 C10 C9 106.3(5) . .
B7 B10 B6 61.6(6) . .
B7 B10 B5 105.6(6) . .
B6 B10 B5 55.8(6) . .
B7 B10 B9 108.6(5) . .
B6 B10 B9 102.9(5) . .
B5 B10 B9 56.6(5) . .
B7 B10 B8 59.4(5) . .
B6 B10 B8 108.4(5) . .
B5 B10 B8 107.9(5) . .
B9 B10 B8 63.9(6) . .
C7 B11 B12 108.7(5) . .
C7 B11 C6 59.2(3) . .
B12 B11 C6 60.2(3) . .
C7 B11 B15 105.3(5) . .
B12 B11 B15 62.6(4) . .
C6 B11 B15 107.4(5) . .
C7 B11 B19 59.1(4) . .
B12 B11 B19 108.9(5) . .
C6 B11 B19 105.9(5) . .
B15 B11 B19 57.5(4) . .
C10 C11 C12 109.7(4) . .
O5 C12 C11 104.7(4) . .
B11 B12 C6 61.8(3) . .
B11 B12 B15 60.6(4) . .
C6 B12 B15 107.1(4) . .
B11 B12 B16 107.4(5) . .
C6 B12 B16 104.3(6) . .
B15 B12 B16 58.2(4) . .
B11 B12 B13 107.0(5) . .
C6 B12 B13 55.8(3) . .
B15 B12 B13 106.1(5) . .
B16 B12 B13 60.2(5) . .
O6 C13 C14 105.8(4) . .
C6 B13 B17 106.5(6) . .
C6 B13 B14 58.0(3) . .
B17 B13 B14 60.6(6) . .
C6 B13 B16 103.4(5) . .
B17 B13 B16 62.0(5) . .
B14 B13 B16 107.5(5) . .
C6 B13 B12 57.3(3) . .
B17 B13 B12 107.5(5) . .
B14 B13 B12 104.5(4) . .
B16 B13 B12 57.5(5) . .
C7 B14 C6 59.7(3) . .
C7 B14 B18 58.2(4) . .
C6 B14 B18 105.8(5) . .
C7 B14 B17 105.4(4) . .
C6 B14 B17 104.1(6) . .
B18 B14 B17 60.5(5) . .
C7 B14 B13 104.7(5) . .
C6 B14 B13 57.3(4) . .
B18 B14 B13 106.2(5) . .
B17 B14 B13 58.4(6) . .
C15 C14 C13 108.1(5) . .
B19 B15 B16 108.7(6) . .
B19 B15 B11 61.8(4) . .
B16 B15 B11 106.6(4) . .
B19 B15 B12 107.6(4) . .
B16 B15 B12 61.0(5) . .
B11 B15 B12 56.7(4) . .
B19 B15 B20 62.2(5) . .
B16 B15 B20 58.3(5) . .
B11 B15 B20 109.7(5) . .
B12 B15 B20 107.6(6) . .
C14 C15 C16 108.2(5) . .
O6 C16 C15 106.3(4) . .
B20 B16 B15 62.3(4) . .
B20 B16 B12 110.5(5) . .
B15 B16 B12 60.8(5) . .
B20 B16 B13 106.2(7) . .
B15 B16 B13 109.7(4) . .
B12 B16 B13 62.3(4) . .
B20 B16 B17 58.3(5) . .
B15 B16 B17 107.5(6) . .
B12 B16 B17 107.3(5) . .
B13 B16 B17 57.0(5) . .
B20 B17 B13 108.2(7) . .
B20 B17 B14 108.1(6) . .
B13 B17 B14 61.0(4) . .
B20 B17 B18 59.4(5) . .
B13 B17 B18 107.2(4) . .
B14 B17 B18 59.2(5) . .
B20 B17 B16 56.8(5) . .
B13 B17 B16 60.9(6) . .
B14 B17 B16 106.9(5) . .
B18 B17 B16 102.7(5) . .
B19 B18 C7 60.6(4) . .
B19 B18 B20 63.1(5) . .
C7 B18 B20 108.1(5) . .
B19 B18 B14 109.3(5) . .
C7 B18 B14 57.9(3) . .
B20 B18 B14 108.1(6) . .
B19 B18 B17 109.4(6) . .
C7 B18 B17 104.9(5) . .
B20 B18 B17 58.4(5) . .
B14 B18 B17 60.3(5) . .
B18 B19 B15 111.7(7) . .
B18 B19 C7 60.3(4) . .
B15 B19 C7 106.6(4) . .
B18 B19 B11 108.5(5) . .
B15 B19 B11 60.7(4) . .
C7 B19 B11 57.4(3) . .
B18 B19 B20 61.0(5) . .
B15 B19 B20 61.5(5) . .
C7 B19 B20 106.3(5) . .
B11 B19 B20 108.3(5) . .
B16 B20 B17 64.9(6) . .
B16 B20 B18 110.9(5) . .
B17 B20 B18 62.1(6) . .
B16 B20 B15 59.4(5) . .
B17 B20 B15 110.4(5) . .
B18 B20 B15 103.2(5) . .
B16 B20 B19 104.8(5) . .
B17 B20 B19 106.7(5) . .
B18 B20 B19 55.9(4) . .
B15 B20 B19 56.3(4) . .

loop_
_geom_bond_atom_site_label_1
_geom_bond_atom_site_label_2
_geom_bond_distance
_geom_bond_site_symmetry_2
Co1 O3 2.039(2) .
Co1 O6 2.083(2) .
Co1 O10 2.0832(17) .
Co1 O5 2.092(2) .
Co1 O4 2.092(2) .
Co1 O1 2.121(2) .
O1 C1 1.233(4) .
C1 O2 1.221(4) .
C1 C2 1.528(5) .
B1 C2 1.646(6) .
B1 B2 1.674(13) .
B1 B5 1.695(12) .
B1 B9 1.731(11) .
B1 C3 1.793(11) .
C2 C3 1.637(6) .
C2 B3 1.666(8) .
C2 B2 1.673(8) .
C2 B4 1.689(5) .
B2 B3 1.598(13) .
B2 B6 1.688(10) .
B2 B5 1.762(15) .
O3 C5 1.235(4) .
C3 C4 1.505(10) .
C3 B4 1.693(9) .
C3 B8 1.699(9) .
C3 B9 1.761(12) .
B3 B4 1.720(11) .
B3 B6 1.740(12) .
B3 B7 1.757(9) .
O4 C5 1.234(4) 2_655
B4 B7 1.725(10) .
B4 B8 1.733(9) .
O5 C12 1.438(4) .
O5 C9 1.438(5) .
C5 O4 1.234(4) 2_655
C5 C6 1.536(4) .
B5 B6 1.607(14) .
B5 B9 1.646(15) .
B5 B10 1.724(11) .
O6 C13 1.405(5) .
O6 C16 1.427(5) .
C6 C7 1.653(6) .
C6 B13 1.656(6) .
C6 B14 1.669(7) .
C6 B12 1.685(7) .
C6 B11 1.712(6) .
B6 B10 1.713(12) .
B6 B7 1.740(12) .
B7 B10 1.684(9) .
B7 B8 1.710(12) .
C7 C8 1.506(7) .
C7 B11 1.632(8) .
C7 B14 1.652(10) .
C7 B18 1.657(8) .
C7 B19 1.662(7) .
B8 B10 1.764(12) .
B8 B9 1.857(14) .
C9 C10 1.420(7) .
B9 B10 1.747(11) .
O10 Co1 2.0832(17) 2_655
C10 C11 1.373(8) .
B11 B12 1.646(10) .
B11 B15 1.716(8) .
B11 B19 1.735(9) .
C11 C12 1.471(6) .
B12 B15 1.748(9) .
B12 B16 1.753(11) .
B12 B13 1.839(12) .
C13 C14 1.474(7) .
B13 B17 1.731(12) .
B13 B14 1.778(12) .
B13 B16 1.803(11) .
B14 B18 1.752(10) .
B14 B17 1.771(11) .
C14 C15 1.365(8) .
B15 B19 1.659(11) .
B15 B16 1.703(13) .
B15 B20 1.752(11) .
C15 C16 1.449(8) .
B16 B20 1.683(11) .
B16 B17 1.823(14) .
B17 B20 1.712(11) .
B17 B18 1.776(14) .
B18 B19 1.639(11) .
B18 B20 1.729(10) .
B19 B20 1.764(11) .

loop_
_geom_torsion_atom_site_label_1
_geom_torsion_atom_site_label_2
_geom_torsion_atom_site_label_3
_geom_torsion_atom_site_label_4
_geom_torsion
_geom_torsion_site_symmetry_1
_geom_torsion_site_symmetry_4
Co1 O1 C1 O2 -4.1(7) . .
Co1 O1 C1 C2 174.8(2) . .
O2 C1 C2 C3 -63.5(6) . .
O1 C1 C2 C3 117.4(5) . .
O2 C1 C2 B1 -140.7(6) . .
O1 C1 C2 B1 40.2(7) . .
O2 C1 C2 B3 80.1(6) . .
O1 C1 C2 B3 -98.9(5) . .
O2 C1 C2 B2 148.2(6) . .
O1 C1 C2 B2 -30.8(7) . .
O2 C1 C2 B4 7.5(6) . .
O1 C1 C2 B4 -171.6(4) . .
B2 B1 C2 C1 -111.0(4) . .
B5 B1 C2 C1 -153.7(6) . .
B9 B1 C2 C1 145.8(6) . .
C3 B1 C2 C1 111.1(4) . .
B2 B1 C2 C3 137.9(4) . .
B5 B1 C2 C3 95.2(7) . .
B9 B1 C2 C3 34.8(6) . .
B2 B1 C2 B3 33.2(5) . .
B5 B1 C2 B3 -9.5(9) . .
B9 B1 C2 B3 -70.0(8) . .
C3 B1 C2 B3 -104.7(4) . .
B5 B1 C2 B2 -42.7(7) . .
B9 B1 C2 B2 -103.1(7) . .
C3 B1 C2 B2 -137.9(4) . .
B2 B1 C2 B4 99.6(5) . .
B5 B1 C2 B4 57.0(9) . .
B9 B1 C2 B4 -3.5(9) . .
C3 B1 C2 B4 -38.2(5) . .
C1 C2 B2 B3 -110.2(4) . .
C3 C2 B2 B3 99.9(5) . .
B1 C2 B2 B3 141.7(5) . .
B4 C2 B2 B3 33.7(5) . .
C1 C2 B2 B1 108.1(5) . .
C3 C2 B2 B1 -41.9(5) . .
B3 C2 B2 B1 -141.7(5) . .
B4 C2 B2 B1 -108.1(5) . .
C1 C2 B2 B6 -154.4(6) . .
C3 C2 B2 B6 55.6(9) . .
B1 C2 B2 B6 97.5(8) . .
B3 C2 B2 B6 -44.2(7) . .
B4 C2 B2 B6 -10.6(9) . .
C1 C2 B2 B5 147.7(5) . .
C3 C2 B2 B5 -2.2(7) . .
B1 C2 B2 B5 39.7(6) . .
B3 C2 B2 B5 -102.1(6) . .
B4 C2 B2 B5 -68.4(7) . .
C2 B1 B2 B3 -35.2(4) . .
B5 B1 B2 B3 98.6(6) . .
B9 B1 B2 B3 63.4(8) . .
C3 B1 B2 B3 0.3(6) . .
B5 B1 B2 C2 133.8(5) . .
B9 B1 B2 C2 98.6(6) . .
C3 B1 B2 C2 35.5(3) . .
C2 B1 B2 B6 -102.6(6) . .
B5 B1 B2 B6 31.2(6) . .
B9 B1 B2 B6 -4.0(9) . .
C3 B1 B2 B6 -67.1(7) . .
C2 B1 B2 B5 -133.8(5) . .
B9 B1 B2 B5 -35.2(6) . .
C3 B1 B2 B5 -98.2(5) . .
C1 C2 C3 C4 0.4(10) . .
B1 C2 C3 C4 111.6(10) . .
B3 C2 C3 C4 -147.1(9) . .
B2 C2 C3 C4 151.0(10) . .
B4 C2 C3 C4 -108.3(10) . .
C1 C2 C3 B4 108.7(4) . .
B1 C2 C3 B4 -140.1(5) . .
B3 C2 C3 B4 -38.8(5) . .
B2 C2 C3 B4 -100.7(5) . .
C1 C2 C3 B8 146.4(5) . .
B1 C2 C3 B8 -102.4(6) . .
B3 C2 C3 B8 -1.1(7) . .
B2 C2 C3 B8 -63.0(7) . .
B4 C2 C3 B8 37.7(5) . .
C1 C2 C3 B9 -145.0(4) . .
B1 C2 C3 B9 -33.9(5) . .
B3 C2 C3 B9 67.5(6) . .
B2 C2 C3 B9 5.6(6) . .
B4 C2 C3 B9 106.3(5) . .
C1 C2 C3 B1 -111.1(4) . .
B3 C2 C3 B1 101.4(5) . .
B2 C2 C3 B1 39.4(5) . .
B4 C2 C3 B1 140.1(5) . .
C2 B1 C3 C4 -104.6(7) . .
B2 B1 C3 C4 -141.9(7) . .
B5 B1 C3 C4 152.6(9) . .
B9 B1 C3 C4 114.6(8) . .
B2 B1 C3 C2 -37.3(4) . .
B5 B1 C3 C2 -102.8(8) . .
B9 B1 C3 C2 -140.9(5) . .
C2 B1 C3 B4 36.0(3) . .
B2 B1 C3 B4 -1.3(5) . .
B5 B1 C3 B4 -66.8(7) . .
B9 B1 C3 B4 -104.9(5) . .
C2 B1 C3 B8 101.4(5) . .
B2 B1 C3 B8 64.1(6) . .
B5 B1 C3 B8 -1.4(9) . .
B9 B1 C3 B8 -39.4(6) . .
C2 B1 C3 B9 140.9(5) . .
B2 B1 C3 B9 103.5(6) . .
B5 B1 C3 B9 38.1(6) . .
B1 B2 B3 C2 34.3(4) . .
B6 B2 B3 C2 132.6(6) . .
B5 B2 B3 C2 96.9(7) . .
C2 B2 B3 B4 -33.5(4) . .
B1 B2 B3 B4 0.8(7) . .
B6 B2 B3 B4 99.1(6) . .
B5 B2 B3 B4 63.4(8) . .
C2 B2 B3 B6 -132.6(6) . .
B1 B2 B3 B6 -98.3(7) . .
B5 B2 B3 B6 -35.7(7) . .
C2 B2 B3 B7 -97.6(6) . .
B1 B2 B3 B7 -63.3(7) . .
B6 B2 B3 B7 35.0(7) . .
B5 B2 B3 B7 -0.7(9) . .
C1 C2 B3 B2 108.5(5) . .
C3 C2 B3 B2 -105.1(5) . .
B1 C2 B3 B2 -34.5(5) . .
B4 C2 B3 B2 -143.7(5) . .
C1 C2 B3 B4 -107.9(4) . .
C3 C2 B3 B4 38.6(4) . .
B1 C2 B3 B4 109.2(5) . .
B2 C2 B3 B4 143.7(5) . .
C1 C2 B3 B6 150.4(4) . .
C3 C2 B3 B6 -63.2(7) . .
B1 C2 B3 B6 7.4(7) . .
B2 C2 B3 B6 42.0(6) . .
B4 C2 B3 B6 -101.7(5) . .
C1 C2 B3 B7 -147.2(4) . .
C3 C2 B3 B7 -0.8(7) . .
B1 C2 B3 B7 69.8(7) . .
B2 C2 B3 B7 104.4(6) . .
B4 C2 B3 B7 -39.3(5) . .
C1 C2 B4 C3 -109.1(4) . .
B1 C2 B4 C3 40.3(6) . .
B3 C2 B4 C3 138.1(5) . .
B2 C2 B4 C3 106.2(6) . .
C1 C2 B4 B3 112.8(5) . .
C3 C2 B4 B3 -138.1(5) . .
B1 C2 B4 B3 -97.8(6) . .
B2 C2 B4 B3 -31.9(6) . .
C1 C2 B4 B7 153.0(4) . .
C3 C2 B4 B7 -97.8(5) . .
B1 C2 B4 B7 -57.5(7) . .
B3 C2 B4 B7 40.3(5) . .
B2 C2 B4 B7 8.3(7) . .
C1 C2 B4 B8 -145.0(5) . .
C3 C2 B4 B8 -35.8(5) . .
B1 C2 B4 B8 4.4(8) . .
B3 C2 B4 B8 102.3(6) . .
B2 C2 B4 B8 70.3(7) . .
C4 C3 B4 C2 107.9(5) . .
B8 C3 B4 C2 -139.3(5) . .
B9 C3 B4 C2 -96.4(6) . .
B1 C3 B4 C2 -34.4(3) . .
C4 C3 B4 B3 144.0(5) . .
C2 C3 B4 B3 36.1(3) . .
B8 C3 B4 B3 -103.2(5) . .
B9 C3 B4 B3 -60.3(6) . .
B1 C3 B4 B3 1.8(5) . .
C4 C3 B4 B7 -152.2(6) . .
C2 C3 B4 B7 99.9(5) . .
B8 C3 B4 B7 -39.4(5) . .
B9 C3 B4 B7 3.4(8) . .
B1 C3 B4 B7 65.5(5) . .
C4 C3 B4 B8 -112.8(7) . .
C2 C3 B4 B8 139.3(5) . .
B9 C3 B4 B8 42.9(6) . .
B1 C3 B4 B8 104.9(5) . .
B2 B3 B4 C2 34.2(4) . .
B6 B3 B4 C2 99.0(6) . .
B7 B3 B4 C2 134.9(5) . .
B2 B3 B4 C3 -1.6(6) . .
C2 B3 B4 C3 -35.8(3) . .
B6 B3 B4 C3 63.2(6) . .
B7 B3 B4 C3 99.1(4) . .
B2 B3 B4 B7 -100.7(6) . .
C2 B3 B4 B7 -134.9(5) . .
B6 B3 B4 B7 -35.9(5) . .
B2 B3 B4 B8 -64.0(6) . .
C2 B3 B4 B8 -98.2(5) . .
B6 B3 B4 B8 0.9(7) . .
B7 B3 B4 B8 36.8(5) . .
Co1 O3 C5 O4 -9.5(6) . 2_655
Co1 O3 C5 C6 169.5(2) . .
C2 B1 B5 B6 7.9(11) . .
B2 B1 B5 B6 -33.5(8) . .
B9 B1 B5 B6 106.3(8) . .
C3 B1 B5 B6 67.0(10) . .
C2 B1 B5 B9 -98.3(7) . .
B2 B1 B5 B9 -139.8(7) . .
C3 B1 B5 B9 -39.3(7) . .
C2 B1 B5 B10 -58.1(12) . .
B2 B1 B5 B10 -99.6(9) . .
B9 B1 B5 B10 40.2(7) . .
C3 B1 B5 B10 0.9(11) . .
C2 B1 B5 B2 41.5(6) . .
B9 B1 B5 B2 139.8(7) . .
C3 B1 B5 B2 100.5(5) . .
B3 B2 B5 B6 39.5(7) . .
C2 B2 B5 B6 103.2(7) . .
B1 B2 B5 B6 142.8(7) . .
B3 B2 B5 B9 -66.0(9) . .
C2 B2 B5 B9 -2.4(9) . .
B1 B2 B5 B9 37.2(7) . .
B6 B2 B5 B9 -105.5(8) . .
B3 B2 B5 B1 -103.3(6) . .
C2 B2 B5 B1 -39.6(5) . .
B6 B2 B5 B1 -142.8(7) . .
B3 B2 B5 B10 0.4(11) . .
C2 B2 B5 B10 64.1(10) . .
B1 B2 B5 B10 103.7(9) . .
B6 B2 B5 B10 -39.1(7) . .
O4 C5 C6 C7 -129.4(4) 2_655 .
O3 C5 C6 C7 51.4(5) . .
O4 C5 C6 B13 16.5(7) 2_655 .
O3 C5 C6 B13 -162.6(6) . .
O4 C5 C6 B14 -59.9(6) 2_655 .
O3 C5 C6 B14 120.9(5) . .
O4 C5 C6 B12 96.5(5) 2_655 .
O3 C5 C6 B12 -82.7(5) . .
O4 C5 C6 B11 163.6(4) 2_655 .
O3 C5 C6 B11 -15.6(5) . .
B9 B5 B6 B2 99.7(6) . .
B1 B5 B6 B2 32.7(7) . .
B10 B5 B6 B2 137.4(6) . .
B9 B5 B6 B10 -37.7(6) . .
B1 B5 B6 B10 -104.7(9) . .
B2 B5 B6 B10 -137.4(6) . .
B9 B5 B6 B7 -0.3(7) . .
B1 B5 B6 B7 -67.3(9) . .
B10 B5 B6 B7 37.4(5) . .
B2 B5 B6 B7 -100.0(6) . .
B9 B5 B6 B3 63.8(8) . .
B1 B5 B6 B3 -3.2(11) . .
B10 B5 B6 B3 101.5(6) . .
B2 B5 B6 B3 -35.9(6) . .
B3 B2 B6 B5 -137.4(8) . .
C2 B2 B6 B5 -94.5(9) . .
B1 B2 B6 B5 -32.6(8) . .
B3 B2 B6 B10 -96.7(8) . .
C2 B2 B6 B10 -53.8(10) . .
B1 B2 B6 B10 8.1(10) . .
B5 B2 B6 B10 40.7(7) . .
B3 B2 B6 B7 -34.6(7) . .
C2 B2 B6 B7 8.3(11) . .
B1 B2 B6 B7 70.2(9) . .
B5 B2 B6 B7 102.8(8) . .
C2 B2 B6 B3 42.9(6) . .
B1 B2 B6 B3 104.8(6) . .
B5 B2 B6 B3 137.4(8) . .
B2 B3 B6 B5 40.0(8) . .
C2 B3 B6 B5 -2.6(9) . .
B4 B3 B6 B5 -65.6(8) . .
B7 B3 B6 B5 -101.4(8) . .
C2 B3 B6 B2 -42.5(6) . .
B4 B3 B6 B2 -105.5(6) . .
B7 B3 B6 B2 -141.3(7) . .
B2 B3 B6 B10 106.0(9) . .
C2 B3 B6 B10 63.5(7) . .
B4 B3 B6 B10 0.5(8) . .
B7 B3 B6 B10 -35.3(5) . .
B2 B3 B6 B7 141.3(7) . .
C2 B3 B6 B7 98.8(6) . .
B4 B3 B6 B7 35.8(6) . .
C2 B4 B7 B10 60.9(7) . .
C3 B4 B7 B10 0.6(7) . .
B3 B4 B7 B10 99.8(7) . .
B8 B4 B7 B10 -38.9(6) . .
C2 B4 B7 B8 99.8(5) . .
C3 B4 B7 B8 39.5(5) . .
B3 B4 B7 B8 138.7(6) . .
C2 B4 B7 B6 -3.1(8) . .
C3 B4 B7 B6 -63.4(7) . .
B3 B4 B7 B6 35.9(7) . .
B8 B4 B7 B6 -102.9(7) . .
C2 B4 B7 B3 -38.9(5) . .
C3 B4 B7 B3 -99.2(5) . .
B8 B4 B7 B3 -138.7(6) . .
B5 B6 B7 B10 -39.2(5) . .
B2 B6 B7 B10 -107.3(9) . .
B3 B6 B7 B10 -139.8(6) . .
B5 B6 B7 B8 0.5(7) . .
B2 B6 B7 B8 -67.5(9) . .
B10 B6 B7 B8 39.7(5) . .
B3 B6 B7 B8 -100.0(6) . .
B5 B6 B7 B4 64.9(7) . .
B2 B6 B7 B4 -3.1(10) . .
B10 B6 B7 B4 104.1(6) . .
B3 B6 B7 B4 -35.6(6) . .
B5 B6 B7 B3 100.6(6) . .
B2 B6 B7 B3 32.5(7) . .
B10 B6 B7 B3 139.8(6) . .
B2 B3 B7 B10 0.8(9) . .
C2 B3 B7 B10 -64.1(8) . .
B4 B3 B7 B10 -103.6(7) . .
B6 B3 B7 B10 36.2(7) . .
B2 B3 B7 B8 67.3(8) . .
C2 B3 B7 B8 2.3(8) . .
B4 B3 B7 B8 -37.2(6) . .
B6 B3 B7 B8 102.6(7) . .
B2 B3 B7 B4 104.5(6) . .
C2 B3 B7 B4 39.5(4) . .
B6 B3 B7 B4 139.8(7) . .
B2 B3 B7 B6 -35.3(7) . .
C2 B3 B7 B6 -100.3(7) . .
B4 B3 B7 B6 -139.8(7) . .
C5 C6 C7 C8 4.3(8) . .
B13 C6 C7 C8 -145.2(7) . .
B14 C6 C7 C8 -103.6(7) . .
B12 C6 C7 C8 144.1(7) . .
B11 C6 C7 C8 110.0(7) . .
C5 C6 C7 B11 -105.7(4) . .
B13 C6 C7 B11 104.8(5) . .
B14 C6 C7 B11 146.4(4) . .
B12 C6 C7 B11 34.1(4) . .
C5 C6 C7 B14 107.8(4) . .
B13 C6 C7 B14 -41.7(5) . .
B12 C6 C7 B14 -112.4(5) . .
B11 C6 C7 B14 -146.4(4) . .
C5 C6 C7 B18 148.8(4) . .
B13 C6 C7 B18 -0.8(6) . .
B14 C6 C7 B18 40.9(5) . .
B12 C6 C7 B18 -71.4(5) . .
B11 C6 C7 B18 -105.5(5) . .
C5 C6 C7 B19 -147.1(4) . .
B13 C6 C7 B19 63.4(7) . .
B14 C6 C7 B19 105.0(5) . .
B12 C6 C7 B19 -7.3(6) . .
B11 C6 C7 B19 -41.4(5) . .
C4 C3 B8 B7 146.9(9) . .
C2 C3 B8 B7 2.4(8) . .
B4 C3 B8 B7 39.9(5) . .
B9 C3 B8 B7 -95.7(7) . .
B1 C3 B8 B7 -59.1(7) . .
C4 C3 B8 B4 107.0(10) . .
C2 C3 B8 B4 -37.5(5) . .
B9 C3 B8 B4 -135.6(6) . .
B1 C3 B8 B4 -99.0(5) . .
C4 C3 B8 B10 -152.7(9) . .
C2 C3 B8 B10 62.8(7) . .
B4 C3 B8 B10 100.3(6) . .
B9 C3 B8 B10 -35.3(6) . .
B1 C3 B8 B10 1.3(7) . .
C4 C3 B8 B9 -117.4(10) . .
C2 C3 B8 B9 98.1(7) . .
B4 C3 B8 B9 135.6(6) . .
B1 C3 B8 B9 36.6(6) . .
B10 B7 B8 C3 99.2(6) . .
B4 B7 B8 C3 -39.4(5) . .
B6 B7 B8 C3 60.6(7) . .
B3 B7 B8 C3 -2.8(8) . .
B10 B7 B8 B4 138.6(4) . .
B6 B7 B8 B4 100.0(5) . .
B3 B7 B8 B4 36.6(5) . .
B4 B7 B8 B10 -138.6(4) . .
B6 B7 B8 B10 -38.5(4) . .
B3 B7 B8 B10 -102.0(6) . .
B10 B7 B8 B9 38.0(4) . .
B4 B7 B8 B9 -100.5(4) . .
B6 B7 B8 B9 -0.5(6) . .
B3 B7 B8 B9 -64.0(6) . .
C2 B4 B8 C3 35.2(5) . .
B3 B4 B8 C3 96.8(5) . .
B7 B4 B8 C3 134.4(6) . .
C2 B4 B8 B7 -99.3(5) . .
C3 B4 B8 B7 -134.4(6) . .
B3 B4 B8 B7 -37.7(5) . .
C2 B4 B8 B10 -63.5(6) . .
C3 B4 B8 B10 -98.6(6) . .
B3 B4 B8 B10 -1.8(7) . .
B7 B4 B8 B10 35.8(4) . .
C2 B4 B8 B9 -3.3(8) . .
C3 B4 B8 B9 -38.5(6) . .
B3 B4 B8 B9 58.3(7) . .
B7 B4 B8 B9 96.0(7) . .
C12 O5 C9 C10 19.2(7) . .
Co1 O5 C9 C10 -167.2(5) . .
B6 B5 B9 B1 -99.8(6) . .
B10 B5 B9 B1 -137.3(5) . .
B2 B5 B9 B1 -35.4(6) . .
B6 B5 B9 B10 37.4(5) . .
B1 B5 B9 B10 137.3(5) . .
B2 B5 B9 B10 101.9(7) . .
B6 B5 B9 C3 -58.8(7) . .
B1 B5 B9 C3 41.0(5) . .
B10 B5 B9 C3 -96.3(6) . .
B2 B5 B9 C3 5.6(9) . .
B6 B5 B9 B8 0.0(7) . .
B1 B5 B9 B8 99.8(5) . .
B10 B5 B9 B8 -37.4(5) . .
B2 B5 B9 B8 64.5(8) . .
C2 B1 B9 B5 101.5(8) . .
B2 B1 B9 B5 37.6(8) . .
C3 B1 B9 B5 134.8(6) . .
C2 B1 B9 B10 62.8(9) . .
B2 B1 B9 B10 -1.2(9) . .
B5 B1 B9 B10 -38.7(6) . .
C3 B1 B9 B10 96.1(7) . .
C2 B1 B9 C3 -33.4(5) . .
B2 B1 B9 C3 -97.3(6) . .
B5 B1 B9 C3 -134.8(6) . .
C2 B1 B9 B8 1.1(10) . .
B2 B1 B9 B8 -62.8(9) . .
B5 B1 B9 B8 -100.4(7) . .
C3 B1 B9 B8 34.5(6) . .
C4 C3 B9 B5 -148.9(9) . .
C2 C3 B9 B5 -6.8(7) . .
B4 C3 B9 B5 57.6(8) . .
B8 C3 B9 B5 98.9(7) . .
B1 C3 B9 B5 -40.2(7) . .
C4 C3 B9 B1 -108.6(9) . .
C2 C3 B9 B1 33.4(5) . .
B4 C3 B9 B1 97.8(6) . .
B8 C3 B9 B1 139.1(6) . .
C4 C3 B9 B10 147.6(9) . .
C2 C3 B9 B10 -70.3(7) . .
B4 C3 B9 B10 -5.9(9) . .
B8 C3 B9 B10 35.4(6) . .
B1 C3 B9 B10 -103.7(8) . .
C4 C3 B9 B8 112.2(9) . .
C2 C3 B9 B8 -105.7(5) . .
B4 C3 B9 B8 -41.3(6) . .
B1 C3 B9 B8 -139.1(6) . .
C3 B8 B9 B5 -100.2(5) . .
B7 B8 B9 B5 0.3(6) . .
B4 B8 B9 B5 -61.8(7) . .
B10 B8 B9 B5 38.5(6) . .
C3 B8 B9 B1 -37.0(6) . .
B7 B8 B9 B1 63.5(8) . .
B4 B8 B9 B1 1.4(10) . .
B10 B8 B9 B1 101.7(8) . .
C3 B8 B9 B10 -138.8(6) . .
B7 B8 B9 B10 -38.2(4) . .
B4 B8 B9 B10 -100.3(6) . .
B7 B8 B9 C3 100.5(5) . .
B4 B8 B9 C3 38.4(5) . .
B10 B8 B9 C3 138.8(6) . .
O5 C9 C10 C11 -23.1(9) . .
B8 B7 B10 B6 -137.3(5) . .
B4 B7 B10 B6 -99.3(6) . .
B3 B7 B10 B6 -36.0(6) . .
B8 B7 B10 B5 -101.8(7) . .
B4 B7 B10 B5 -63.8(9) . .
B6 B7 B10 B5 35.5(6) . .
B3 B7 B10 B5 -0.5(9) . .
B8 B7 B10 B9 -42.4(7) . .
B4 B7 B10 B9 -4.4(9) . .
B6 B7 B10 B9 94.9(7) . .
B3 B7 B10 B9 58.9(9) . .
B4 B7 B10 B8 38.1(5) . .
B6 B7 B10 B8 137.3(5) . .
B3 B7 B10 B8 101.3(6) . .
B5 B6 B10 B7 137.4(6) . .
B2 B6 B10 B7 95.8(7) . .
B3 B6 B10 B7 36.3(6) . .
B2 B6 B10 B5 -41.7(7) . .
B7 B6 B10 B5 -137.4(6) . .
B3 B6 B10 B5 -101.1(7) . .
B5 B6 B10 B9 33.1(6) . .
B2 B6 B10 B9 -8.6(9) . .
B7 B6 B10 B9 -104.3(6) . .
B3 B6 B10 B9 -68.0(8) . .
B5 B6 B10 B8 99.5(6) . .
B2 B6 B10 B8 57.8(9) . .
B7 B6 B10 B8 -37.9(5) . .
B3 B6 B10 B8 -1.6(8) . .
B6 B5 B10 B7 -38.2(7) . .
B9 B5 B10 B7 102.3(7) . .
B1 B5 B10 B7 62.1(11) . .
B2 B5 B10 B7 0.1(11) . .
B9 B5 B10 B6 140.4(6) . .
B1 B5 B10 B6 100.3(9) . .
B2 B5 B10 B6 38.3(7) . .
B6 B5 B10 B9 -140.4(6) . .
B1 B5 B10 B9 -40.2(7) . .
B2 B5 B10 B9 -102.1(7) . .
B6 B5 B10 B8 -100.4(7) . .
B9 B5 B10 B8 40.0(7) . .
B1 B5 B10 B8 -0.2(12) . .
B2 B5 B10 B8 -62.2(10) . .
B5 B9 B10 B7 -96.8(8) . .
B1 B9 B10 B7 -58.4(10) . .
C3 B9 B10 B7 6.1(9) . .
B8 B9 B10 B7 40.3(5) . .
B5 B9 B10 B6 -32.7(6) . .
B1 B9 B10 B6 5.7(9) . .
C3 B9 B10 B6 70.1(8) . .
B8 B9 B10 B6 104.4(6) . .
B1 B9 B10 B5 38.4(6) . .
C3 B9 B10 B5 102.8(6) . .
B8 B9 B10 B5 137.1(6) . .
B5 B9 B10 B8 -137.1(6) . .
B1 B9 B10 B8 -98.7(7) . .
C3 B9 B10 B8 -34.2(6) . .
C3 B8 B10 B7 -98.6(5) . .
B4 B8 B10 B7 -36.8(4) . .
B9 B8 B10 B7 -134.6(5) . .
C3 B8 B10 B6 -59.6(7) . .
B7 B8 B10 B6 38.9(6) . .
B4 B8 B10 B6 2.1(7) . .
B9 B8 B10 B6 -95.7(6) . .
C3 B8 B10 B5 -0.7(9) . .
B7 B8 B10 B5 97.9(7) . .
B4 B8 B10 B5 61.1(8) . .
B9 B8 B10 B5 -36.7(6) . .
C3 B8 B10 B9 36.0(5) . .
B7 B8 B10 B9 134.6(5) . .
B4 B8 B10 B9 97.8(5) . .
C8 C7 B11 B12 -142.9(5) . .
B14 C7 B11 B12 -3.5(5) . .
C6 C7 B11 B12 -35.6(3) . .
B18 C7 B11 B12 67.2(6) . .
B19 C7 B11 B12 101.2(5) . .
C8 C7 B11 C6 -107.3(5) . .
B14 C7 B11 C6 32.1(3) . .
B18 C7 B11 C6 102.8(5) . .
B19 C7 B11 C6 136.8(5) . .
C8 C7 B11 B15 151.4(5) . .
B14 C7 B11 B15 -69.2(5) . .
C6 C7 B11 B15 -101.4(5) . .
B18 C7 B11 B15 1.5(7) . .
B19 C7 B11 B15 35.5(5) . .
C8 C7 B11 B19 115.9(6) . .
B14 C7 B11 B19 -104.7(5) . .
C6 C7 B11 B19 -136.8(5) . .
B18 C7 B11 B19 -34.0(6) . .
C5 C6 B11 C7 109.5(4) . .
B13 C6 B11 C7 -100.5(5) . .
B14 C6 B11 C7 -30.5(5) . .
B12 C6 B11 C7 -140.5(4) . .
C5 C6 B11 B12 -109.9(4) . .
C7 C6 B11 B12 140.5(4) . .
B13 C6 B11 B12 40.0(5) . .
B14 C6 B11 B12 110.0(5) . .
C5 C6 B11 B15 -152.6(4) . .
C7 C6 B11 B15 97.8(5) . .
B13 C6 B11 B15 -2.7(7) . .
B14 C6 B11 B15 67.3(6) . .
B12 C6 B11 B15 -42.7(5) . .
C5 C6 B11 B19 147.2(4) . .
C7 C6 B11 B19 37.6(4) . .
B13 C6 B11 B19 -62.9(6) . .
B14 C6 B11 B19 7.1(6) . .
B12 C6 B11 B19 -102.9(5) . .
C9 C10 C11 C12 18.1(10) . .
C9 O5 C12 C11 -8.1(6) . .
Co1 O5 C12 C11 178.7(4) . .
C10 C11 C12 O5 -6.2(9) . .
C7 B11 B12 C6 35.2(3) . .
B15 B11 B12 C6 133.2(5) . .
B19 B11 B12 C6 98.0(5) . .
C7 B11 B12 B15 -98.0(5) . .
C6 B11 B12 B15 -133.2(5) . .
B19 B11 B12 B15 -35.2(5) . .
C7 B11 B12 B16 -62.1(6) . .
C6 B11 B12 B16 -97.3(6) . .
B15 B11 B12 B16 35.9(6) . .
B19 B11 B12 B16 0.7(7) . .
C7 B11 B12 B13 1.3(5) . .
C6 B11 B12 B13 -33.9(3) . .
B15 B11 B12 B13 99.2(5) . .
B19 B11 B12 B13 64.0(5) . .
C5 C6 B12 B11 105.6(4) . .
C7 C6 B12 B11 -34.1(4) . .
B13 C6 B12 B11 -139.8(4) . .
B14 C6 B12 B11 -97.7(5) . .
C5 C6 B12 B15 147.3(5) . .
C7 C6 B12 B15 7.6(7) . .
B13 C6 B12 B15 -98.1(6) . .
B14 C6 B12 B15 -56.0(8) . .
B11 C6 B12 B15 41.7(5) . .
C5 C6 B12 B16 -152.1(4) . .
C7 C6 B12 B16 68.2(6) . .
B13 C6 B12 B16 -37.5(5) . .
B14 C6 B12 B16 4.7(7) . .
B11 C6 B12 B16 102.3(5) . .
C5 C6 B12 B13 -114.6(4) . .
C7 C6 B12 B13 105.7(4) . .
B14 C6 B12 B13 42.2(5) . .
B11 C6 B12 B13 139.8(4) . .
C16 O6 C13 C14 5.2(7) . .
Co1 O6 C13 C14 -170.4(5) . .
C5 C6 B13 B17 -147.4(5) . .
C7 C6 B13 B17 1.4(8) . .
B14 C6 B13 B17 -38.0(6) . .
B12 C6 B13 B17 100.5(6) . .
B11 C6 B13 B17 64.1(8) . .
C5 C6 B13 B14 -109.4(4) . .
C7 C6 B13 B14 39.4(4) . .
B12 C6 B13 B14 138.6(4) . .
B11 C6 B13 B14 102.2(5) . .
C5 C6 B13 B16 148.2(5) . .
C7 C6 B13 B16 -63.0(7) . .
B14 C6 B13 B16 -102.4(6) . .
B12 C6 B13 B16 36.1(6) . .
B11 C6 B13 B16 -0.3(8) . .
C5 C6 B13 B12 112.1(4) . .
C7 C6 B13 B12 -99.1(4) . .
B14 C6 B13 B12 -138.6(4) . .
B11 C6 B13 B12 -36.4(4) . .
B11 B12 B13 C6 36.5(3) . .
B15 B12 B13 C6 100.0(5) . .
B16 B12 B13 C6 137.2(5) . .
B11 B12 B13 B17 -62.2(7) . .
C6 B12 B13 B17 -98.7(7) . .
B15 B12 B13 B17 1.3(8) . .
B16 B12 B13 B17 38.5(6) . .
B11 B12 B13 B14 1.0(5) . .
C6 B12 B13 B14 -35.4(3) . .
B15 B12 B13 B14 64.6(5) . .
B16 B12 B13 B14 101.7(5) . .
B11 B12 B13 B16 -100.7(5) . .
C6 B12 B13 B16 -137.2(5) . .
B15 B12 B13 B16 -37.1(5) . .
C8 C7 B14 C6 108.5(5) . .
B11 C7 B14 C6 -32.9(4) . .
B18 C7 B14 C6 -137.1(5) . .
B19 C7 B14 C6 -103.3(4) . .
C8 C7 B14 B18 -114.4(5) . .
B11 C7 B14 B18 104.2(5) . .
C6 C7 B14 B18 137.1(5) . .
B19 C7 B14 B18 33.8(5) . .
C8 C7 B14 B17 -154.0(7) . .
B11 C7 B14 B17 64.7(7) . .
C6 C7 B14 B17 97.6(7) . .
B18 C7 B14 B17 -39.5(6) . .
B19 C7 B14 B17 -5.7(8) . .
C8 C7 B14 B13 145.4(5) . .
B11 C7 B14 B13 4.0(5) . .
C6 C7 B14 B13 36.9(3) . .
B18 C7 B14 B13 -100.2(5) . .
B19 C7 B14 B13 -66.4(5) . .
C5 C6 B14 C7 -109.6(4) . .
B13 C6 B14 C7 136.4(4) . .
B12 C6 B14 C7 93.3(5) . .
B11 C6 B14 C7 29.9(4) . .
C5 C6 B14 B18 -146.6(5) . .
C7 C6 B14 B18 -37.0(5) . .
B13 C6 B14 B18 99.4(6) . .
B12 C6 B14 B18 56.4(8) . .
B11 C6 B14 B18 -7.0(7) . .
C5 C6 B14 B17 150.6(5) . .
C7 C6 B14 B17 -99.8(5) . .
B13 C6 B14 B17 36.6(5) . .
B12 C6 B14 B17 -6.5(8) . .
B11 C6 B14 B17 -69.9(7) . .
C5 C6 B14 B13 114.0(4) . .
C7 C6 B14 B13 -136.4(4) . .
B12 C6 B14 B13 -43.1(5) . .
B11 C6 B14 B13 -106.5(5) . .
C6 B13 B14 C7 -38.0(3) . .
B17 B13 B14 C7 99.3(5) . .
B16 B13 B14 C7 57.1(6) . .
B12 B13 B14 C7 -2.9(4) . .
B17 B13 B14 C6 137.3(5) . .
B16 B13 B14 C6 95.1(6) . .
B12 B13 B14 C6 35.1(3) . .
C6 B13 B14 B18 -98.6(5) . .
B17 B13 B14 B18 38.7(5) . .
B16 B13 B14 B18 -3.5(8) . .
B12 B13 B14 B18 -63.5(5) . .
C6 B13 B14 B17 -137.3(5) . .
B16 B13 B14 B17 -42.2(5) . .
B12 B13 B14 B17 -102.2(5) . .
O6 C13 C14 C15 -13.4(10) . .
C7 B11 B15 B19 -36.2(5) . .
B12 B11 B15 B19 -139.7(6) . .
C6 B11 B15 B19 -98.1(5) . .
C7 B11 B15 B16 66.5(6) . .
B12 B11 B15 B16 -36.9(6) . .
C6 B11 B15 B16 4.6(7) . .
B19 B11 B15 B16 102.7(7) . .
C7 B11 B15 B12 103.4(5) . .
C6 B11 B15 B12 41.5(5) . .
B19 B11 B15 B12 139.7(6) . .
C7 B11 B15 B20 4.9(7) . .
B12 B11 B15 B20 -98.5(6) . .
C6 B11 B15 B20 -57.0(6) . .
B19 B11 B15 B20 41.1(5) . .
B11 B12 B15 B19 36.8(6) . .
C6 B12 B15 B19 -5.5(8) . .
B16 B12 B15 B19 -102.0(7) . .
B13 B12 B15 B19 -64.0(7) . .
B11 B12 B15 B16 138.8(6) . .
C6 B12 B15 B16 96.5(7) . .
B13 B12 B15 B16 38.1(6) . .
C6 B12 B15 B11 -42.3(5) . .
B16 B12 B15 B11 -138.8(6) . .
B13 B12 B15 B11 -100.8(5) . .
B11 B12 B15 B20 102.5(6) . .
C6 B12 B15 B20 60.2(7) . .
B16 B12 B15 B20 -36.4(6) . .
B13 B12 B15 B20 1.7(7) . .
C13 C14 C15 C16 16.2(11) . .
C13 O6 C16 C15 4.2(8) . .
Co1 O6 C16 C15 179.7(5) . .
C14 C15 C16 O6 -12.8(10) . .
B19 B15 B16 B20 -38.1(4) . .
B11 B15 B16 B20 -103.3(5) . .
B12 B15 B16 B20 -138.4(5) . .
B19 B15 B16 B12 100.3(5) . .
B11 B15 B16 B12 35.1(5) . .
B20 B15 B16 B12 138.4(5) . .
B19 B15 B16 B13 60.4(8) . .
B11 B15 B16 B13 -4.9(9) . .
B12 B15 B16 B13 -39.9(6) . .
B20 B15 B16 B13 98.4(8) . .
B19 B15 B16 B17 -0.1(6) . .
B11 B15 B16 B17 -65.3(6) . .
B12 B15 B16 B17 -100.4(5) . .
B20 B15 B16 B17 38.0(4) . .
B11 B12 B16 B20 1.9(9) . .
C6 B12 B16 B20 -62.6(8) . .
B15 B12 B16 B20 38.9(6) . .
B13 B12 B16 B20 -98.0(8) . .
B11 B12 B16 B15 -37.0(6) . .
C6 B12 B16 B15 -101.5(5) . .
B13 B12 B16 B15 -137.0(6) . .
B11 B12 B16 B13 100.0(5) . .
C6 B12 B16 B13 35.5(5) . .
B15 B12 B16 B13 137.0(6) . .
B11 B12 B16 B17 63.8(7) . .
C6 B12 B16 B17 -0.7(7) . .
B15 B12 B16 B17 100.8(6) . .
B13 B12 B16 B17 -36.2(6) . .
C6 B13 B16 B20 69.0(8) . .
B17 B13 B16 B20 -32.8(6) . .
B14 B13 B16 B20 8.7(8) . .
B12 B13 B16 B20 105.0(7) . .
C6 B13 B16 B15 3.2(9) . .
B17 B13 B16 B15 -98.6(7) . .
B14 B13 B16 B15 -57.1(8) . .
B12 B13 B16 B15 39.2(6) . .
C6 B13 B16 B12 -36.0(5) . .
B17 B13 B16 B12 -137.8(6) . .
B14 B13 B16 B12 -96.3(5) . .
C6 B13 B16 B17 101.8(7) . .
B14 B13 B16 B17 41.5(6) . .
B12 B13 B16 B17 137.8(6) . .
C6 B13 B17 B20 -64.1(9) . .
B14 B13 B17 B20 -101.0(8) . .
B16 B13 B17 B20 32.6(6) . .
B12 B13 B17 B20 -3.9(9) . .
C6 B13 B17 B14 36.9(5) . .
B16 B13 B17 B14 133.5(6) . .
B12 B13 B17 B14 97.1(5) . .
C6 B13 B17 B18 -1.4(9) . .
B14 B13 B17 B18 -38.3(6) . .
B16 B13 B17 B18 95.2(6) . .
B12 B13 B17 B18 58.8(8) . .
C6 B13 B17 B16 -96.7(7) . .
B14 B13 B17 B16 -133.5(6) . .
B12 B13 B17 B16 -36.5(6) . .
C7 B14 B17 B20 3.2(10) . .
C6 B14 B17 B20 65.2(9) . .
B18 B14 B17 B20 -35.2(6) . .
B13 B14 B17 B20 101.3(9) . .
C7 B14 B17 B13 -98.0(5) . .
C6 B14 B17 B13 -36.1(5) . .
B18 B14 B17 B13 -136.4(6) . .
C7 B14 B17 B18 38.4(6) . .
C6 B14 B17 B18 100.4(6) . .
B13 B14 B17 B18 136.4(6) . .
C7 B14 B17 B16 -56.6(8) . .
C6 B14 B17 B16 5.4(8) . .
B18 B14 B17 B16 -94.9(6) . .
B13 B14 B17 B16 41.5(7) . .
B15 B16 B17 B20 -39.8(4) . .
B12 B16 B17 B20 -103.8(6) . .
B13 B16 B17 B20 -142.3(6) . .
B20 B16 B17 B13 142.3(6) . .
B15 B16 B17 B13 102.5(5) . .
B12 B16 B17 B13 38.5(5) . .
B20 B16 B17 B14 100.9(7) . .
B15 B16 B17 B14 61.0(7) . .
B12 B16 B17 B14 -3.0(9) . .
B13 B16 B17 B14 -41.5(5) . .
B20 B16 B17 B18 39.6(4) . .
B15 B16 B17 B18 -0.3(5) . .
B12 B16 B17 B18 -64.3(6) . .
B13 B16 B17 B18 -102.8(4) . .
C8 C7 B18 B19 -113.3(7) . .
B11 C7 B18 B19 35.7(6) . .
B14 C7 B18 B19 143.5(6) . .
C6 C7 B18 B19 104.0(5) . .
C8 C7 B18 B20 -156.3(7) . .
B11 C7 B18 B20 -7.3(8) . .
B14 C7 B18 B20 100.4(7) . .
C6 C7 B18 B20 61.0(7) . .
B19 C7 B18 B20 -43.0(5) . .
C8 C7 B18 B14 103.2(7) . .
B11 C7 B18 B14 -107.8(5) . .
C6 C7 B18 B14 -39.5(5) . .
B19 C7 B18 B14 -143.5(6) . .
C8 C7 B18 B17 142.5(7) . .
B11 C7 B18 B17 -68.5(7) . .
B14 C7 B18 B17 39.3(6) . .
C6 C7 B18 B17 -0.2(7) . .
B19 C7 B18 B17 -104.2(6) . .
C7 B14 B18 B19 -33.3(6) . .
C6 B14 B18 B19 4.3(9) . .
B17 B14 B18 B19 101.9(7) . .
B13 B14 B18 B19 64.2(8) . .
C6 B14 B18 C7 37.7(4) . .
B17 B14 B18 C7 135.2(6) . .
B13 B14 B18 C7 97.5(5) . .
C7 B14 B18 B20 -100.4(6) . .
C6 B14 B18 B20 -62.8(8) . .
B17 B14 B18 B20 34.8(6) . .
B13 B14 B18 B20 -2.9(7) . .
C7 B14 B18 B17 -135.2(6) . .
C6 B14 B18 B17 -97.6(7) . .
B13 B14 B18 B17 -37.7(6) . .
B20 B17 B18 B19 38.8(5) . .
B13 B17 B18 B19 -62.6(7) . .
B14 B17 B18 B19 -101.7(5) . .
B16 B17 B18 B19 0.6(5) . .
B20 B17 B18 C7 102.4(5) . .
B13 B17 B18 C7 1.0(8) . .
B14 B17 B18 C7 -38.1(5) . .
B16 B17 B18 C7 64.1(5) . .
B13 B17 B18 B20 -101.4(8) . .
B14 B17 B18 B20 -140.5(6) . .
B16 B17 B18 B20 -38.2(4) . .
B20 B17 B18 B14 140.5(6) . .
B13 B17 B18 B14 39.1(6) . .
B16 B17 B18 B14 102.3(5) . .
C7 B18 B19 B15 -97.3(5) . .
B20 B18 B19 B15 36.1(4) . .
B14 B18 B19 B15 -65.0(7) . .
B17 B18 B19 B15 -0.7(6) . .
B20 B18 B19 C7 133.4(5) . .
B14 B18 B19 C7 32.3(5) . .
B17 B18 B19 C7 96.6(5) . .
C7 B18 B19 B11 -32.3(5) . .
B20 B18 B19 B11 101.1(6) . .
B14 B18 B19 B11 0.0(9) . .
B17 B18 B19 B11 64.3(6) . .
C7 B18 B19 B20 -133.4(5) . .
B14 B18 B19 B20 -101.1(7) . .
B17 B18 B19 B20 -36.8(4) . .
B16 B15 B19 B18 0.5(6) . .
B11 B15 B19 B18 99.7(5) . .
B12 B15 B19 B18 65.1(7) . .
B20 B15 B19 B18 -35.9(4) . .
B16 B15 B19 C7 -63.5(6) . .
B11 B15 B19 C7 35.7(5) . .
B12 B15 B19 C7 1.1(8) . .
B20 B15 B19 C7 -99.9(6) . .
B16 B15 B19 B11 -99.2(5) . .
B12 B15 B19 B11 -34.6(5) . .
B20 B15 B19 B11 -135.6(5) . .
B16 B15 B19 B20 36.4(4) . .
B11 B15 B19 B20 135.6(5) . .
B12 B15 B19 B20 101.0(6) . .
C8 C7 B19 B18 109.0(7) . .
B11 C7 B19 B18 -143.0(6) . .
B14 C7 B19 B18 -35.6(6) . .
C6 C7 B19 B18 -102.0(6) . .
C8 C7 B19 B15 -145.1(7) . .
B11 C7 B19 B15 -37.2(5) . .
B14 C7 B19 B15 70.3(7) . .
C6 C7 B19 B15 3.9(7) . .
B18 C7 B19 B15 105.9(7) . .
C8 C7 B19 B11 -108.0(7) . .
B14 C7 B19 B11 107.4(5) . .
C6 C7 B19 B11 41.1(5) . .
B18 C7 B19 B11 143.0(6) . .
C8 C7 B19 B20 150.4(7) . .
B11 C7 B19 B20 -101.6(6) . .
B14 C7 B19 B20 5.9(7) . .
C6 C7 B19 B20 -60.5(6) . .
B18 C7 B19 B20 41.5(5) . .
C7 B11 B19 B18 33.4(5) . .
B12 B11 B19 B18 -67.6(7) . .
C6 B11 B19 B18 -4.3(7) . .
B15 B11 B19 B18 -105.0(7) . .
C7 B11 B19 B15 138.4(6) . .
B12 B11 B19 B15 37.4(5) . .
C6 B11 B19 B15 100.7(5) . .
B12 B11 B19 C7 -101.0(5) . .
C6 B11 B19 C7 -37.7(4) . .
B15 B11 B19 C7 -138.4(6) . .
C7 B11 B19 B20 98.0(6) . .
B12 B11 B19 B20 -3.0(7) . .
C6 B11 B19 B20 60.4(6) . .
B15 B11 B19 B20 -40.4(5) . .
B15 B16 B20 B17 136.4(5) . .
B12 B16 B20 B17 98.1(6) . .
B13 B16 B20 B17 32.3(5) . .
B15 B16 B20 B18 93.3(6) . .
B12 B16 B20 B18 55.1(9) . .
B13 B16 B20 B18 -10.8(9) . .
B17 B16 B20 B18 -43.1(6) . .
B12 B16 B20 B15 -38.2(6) . .
B13 B16 B20 B15 -104.1(6) . .
B17 B16 B20 B15 -136.4(5) . .
B15 B16 B20 B19 34.6(5) . .
B12 B16 B20 B19 -3.6(9) . .
B13 B16 B20 B19 -69.5(8) . .
B17 B16 B20 B19 -101.8(6) . .
B13 B17 B20 B16 -34.2(6) . .
B14 B17 B20 B16 -98.7(7) . .
B18 B17 B20 B16 -133.8(5) . .
B13 B17 B20 B18 99.6(6) . .
B14 B17 B20 B18 35.1(6) . .
B16 B17 B20 B18 133.8(5) . .
B13 B17 B20 B15 5.1(10) . .
B14 B17 B20 B15 -59.4(10) . .
B18 B17 B20 B15 -94.5(6) . .
B16 B17 B20 B15 39.3(6) . .
B13 B17 B20 B19 64.7(9) . .
B14 B17 B20 B19 0.1(10) . .
B18 B17 B20 B19 -35.0(5) . .
B16 B17 B20 B19 98.9(6) . .
B19 B18 B20 B16 -94.1(7) . .
C7 B18 B20 B16 -52.3(8) . .
B14 B18 B20 B16 8.9(8) . .
B17 B18 B20 B16 44.4(6) . .
B19 B18 B20 B17 -138.5(5) . .
C7 B18 B20 B17 -96.7(6) . .
B14 B18 B20 B17 -35.5(5) . .
B19 B18 B20 B15 -32.2(5) . .
C7 B18 B20 B15 9.6(7) . .
B14 B18 B20 B15 70.8(7) . .
B17 B18 B20 B15 106.3(6) . .
C7 B18 B20 B19 41.8(5) . .
B14 B18 B20 B19 103.0(5) . .
B17 B18 B20 B19 138.5(5) . .
B19 B15 B20 B16 138.7(5) . .
B11 B15 B20 B16 97.7(5) . .
B12 B15 B20 B16 37.6(5) . .
B19 B15 B20 B17 96.9(7) . .
B16 B15 B20 B17 -41.8(6) . .
B11 B15 B20 B17 55.9(8) . .
B12 B15 B20 B17 -4.2(8) . .
B19 B15 B20 B18 32.0(5) . .
B16 B15 B20 B18 -106.7(6) . .
B11 B15 B20 B18 -8.9(7) . .
B12 B15 B20 B18 -69.1(7) . .
B16 B15 B20 B19 -138.7(5) . .
B11 B15 B20 B19 -41.0(5) . .
B12 B15 B20 B19 -101.1(5) . .
B18 B19 B20 B16 105.5(6) . .
B15 B19 B20 B16 -36.0(5) . .
C7 B19 B20 B16 64.3(7) . .
B11 B19 B20 B16 4.0(7) . .
B18 B19 B20 B17 37.7(6) . .
B15 B19 B20 B17 -103.8(7) . .
C7 B19 B20 B17 -3.4(8) . .
B11 B19 B20 B17 -63.8(8) . .
B15 B19 B20 B18 -141.5(5) . .
C7 B19 B20 B18 -41.1(5) . .
B11 B19 B20 B18 -101.5(5) . .
B18 B19 B20 B15 141.5(5) . .
C7 B19 B20 B15 100.3(5) . .
B11 B19 B20 B15 40.0(4) . .
